data_7124824
loop_
_publ_author_name
'Kim, Youngsuk'
'Lee, Eunsung'

_publ_section_title
;
 Activation of C-F bonds in fluoroarenes by N-heterocyclic carbenes as an
 effective route to synthesize abnormal NHC complexes.
;
_journal_issue 72
_journal_name_full 'Chemical communications (Cambridge, England)'
_journal_page_first 10922
_journal_page_last 10925
_journal_paper_doi 10.1039/c6cc04896j
_journal_volume 52
_journal_year 2016
_chemical_formula_moiety 'C41 H35 F14 N2, F2 H'
_chemical_formula_sum 'C41 H36 F16 N2'
_chemical_formula_weight 860.72
_space_group_crystal_system monoclinic
_space_group_IT_number 14
_space_group_name_Hall '-P 2ybc'
_space_group_name_H-M_alt 'P 1 21/c 1'
_atom_sites_solution_hydrogens mixed
_audit_creation_date 2016-06-02
_audit_creation_method
;
Olex2 1.2
(compiled 2016.02.19 svn.r3266 for OlexSys, GUI svn.r5155)
;
_audit_update_record
;
2016-06-11 deposited with the CCDC.
2016-08-11 downloaded from the CCDC.
;
_cell_angle_alpha 90
_cell_angle_beta 94.795(2)
_cell_angle_gamma 90
_cell_formula_units_Z 4
_cell_length_a 12.7034(7)
_cell_length_b 15.8896(10)
_cell_length_c 29.1048(19)
_cell_measurement_reflns_used 9826
_cell_measurement_temperature 100(2)
_cell_measurement_theta_max 25.68
_cell_measurement_theta_min 2.41
_cell_volume 5854.3(6)
_computing_cell_refinement 'SAINT v8.34A (Bruker, 2013)'
_computing_data_reduction 'SAINT v8.34A (Bruker, 2013)'
_computing_molecular_graphics 'Olex2 (Dolomanov et al., 2009)'
_computing_publication_material 'Olex2 (Dolomanov et al., 2009)'
_computing_structure_refinement 'ShelXL (Sheldrick, 2015)'
_diffrn_ambient_temperature 100.0
_diffrn_measured_fraction_theta_full 0.997
_diffrn_measured_fraction_theta_max 0.996
_diffrn_measurement_device_type 'Bruker APEX-II CCD'
_diffrn_measurement_method '\f and \w scans'
_diffrn_radiation_type MoK\a
_diffrn_radiation_wavelength 0.71073
_diffrn_reflns_av_R_equivalents 0.0612
_diffrn_reflns_av_unetI/netI 0.0312
_diffrn_reflns_Laue_measured_fraction_full 0.997
_diffrn_reflns_Laue_measured_fraction_max 0.996
_diffrn_reflns_limit_h_max 15
_diffrn_reflns_limit_h_min -15
_diffrn_reflns_limit_k_max 19
_diffrn_reflns_limit_k_min -19
_diffrn_reflns_limit_l_max 35
_diffrn_reflns_limit_l_min -35
_diffrn_reflns_number 89209
_diffrn_reflns_point_group_measured_fraction_full 0.997
_diffrn_reflns_point_group_measured_fraction_max 0.996
_diffrn_reflns_theta_full 25.242
_diffrn_reflns_theta_max 25.727
_diffrn_reflns_theta_min 2.057
_diffrn_standards_number 0
_exptl_absorpt_coefficient_mu 0.093
_exptl_absorpt_correction_T_max 0.7453
_exptl_absorpt_correction_T_min 0.6928
_exptl_absorpt_correction_type multi-scan
_exptl_absorpt_process_details
'SADABS-2014/2 (Bruker,2014/2) was used for absorption correction. wR2(int) was 0.0763 before and 0.0585 after correction. The Ratio of minimum to maximum transmission is 0.9296. The \l/2 correction factor is 0.00150.'
_exptl_crystal_colour green
_exptl_crystal_colour_primary green
_exptl_crystal_density_diffrn 0.977
_exptl_crystal_description block
_exptl_crystal_F_000 1760
_exptl_crystal_size_max 0.55
_exptl_crystal_size_mid 0.55
_exptl_crystal_size_min 0.5
_refine_diff_density_max 0.472
_refine_diff_density_min -0.572
_refine_diff_density_rms 0.102
_refine_ls_extinction_method none
_refine_ls_goodness_of_fit_ref 1.058
_refine_ls_hydrogen_treatment mixed
_refine_ls_matrix_type full
_refine_ls_number_parameters 589
_refine_ls_number_reflns 11136
_refine_ls_number_restraints 127
_refine_ls_restrained_S_all 1.069
_refine_ls_R_factor_all 0.1075
_refine_ls_R_factor_gt 0.0890
_refine_ls_shift/su_max 0.000
_refine_ls_shift/su_mean 0.000
_refine_ls_structure_factor_coef Fsqd
_refine_ls_weighting_details 'w=1/[\s^2^(Fo^2^)+(0.1570P)^2^+11.8608P] where P=(Fo^2^+2Fc^2^)/3'
_refine_ls_weighting_scheme calc
_refine_ls_wR_factor_gt 0.2799
_refine_ls_wR_factor_ref 0.2909
_reflns_Friedel_coverage 0.000
_reflns_number_gt 8175
_reflns_number_total 11136
_reflns_threshold_expression 'I > 2\s(I)'
_cod_data_source_file c6cc04896j2.cif
_cod_data_source_block p21c_a
_cod_database_code 7124824
_shelx_space_group_comment
;
The symmetry employed for this shelxl refinement is uniquely defined
by the following loop, which should always be used as a source of
symmetry information in preference to the above space-group names.
They are only intended as comments.
;
_olex2_refinement_description
;
1. Fixed Uiso
 At 1.2 times of:
  All C(H) groups
 At 1.5 times of:
  All C(H,H,H) groups
2. Restrained distances
 F15-H15 \\sim F16-H15
 with sigma of 0.02
3. Uiso/Uaniso restraints and constraints
F12A \\sim F12B \\sim F13A \\sim F13B \\sim F14A \\sim F14B: within 2A with
sigma of 0.04 and sigma for terminal atoms of 0.08
F6 \\sim F5A \\sim F5B \\sim F7A \\sim F7B: within 2A with sigma of 0.04 and
sigma for terminal atoms of 0.08
Uanis(F12A) \\sim Ueq, Uanis(F12B) \\sim Ueq, Uanis(F13A) \\sim Ueq,
Uanis(F13B) \\sim Ueq, Uanis(F14A) \\sim Ueq, Uanis(F14B) \\sim Ueq: with sigma
of 0.007 and sigma for terminal atoms of 0.014
Uanis(F6) \\sim Ueq, Uanis(F5A) \\sim Ueq, Uanis(F5B) \\sim Ueq, Uanis(F7A)
\\sim Ueq, Uanis(F7B) \\sim Ueq: with sigma of 0.007 and sigma for terminal
atoms of 0.014
4. Others
 Fixed Sof: F5A(0.85) F5B(0.15) F7A(0.85) F7B(0.15) F12A(0.7) F12B(0.3)
 F13A(0.7) F13B(0.3) F14A(0.7) F14B(0.3)
5.a Ternary CH refined with riding coordinates:
 C5(H5), C8(H8), C18(H18), C21(H21)
5.b Aromatic/amide H refined with riding coordinates:
 C3(H3), C9(H9), C10(H10), C13(H13), C20(H20), C22(H22), C24(H24)
5.c Idealised Me refined as rotating group:
 C11(H11A,H11B,H11C), C12(H12A,H12B,H12C), C14(H14A,H14B,H14C), C15(H15A,H15B,
 H15C), C23(H23A,H23B,H23C), C25(H25A,H25B,H25C), C26(H26A,H26B,H26C), C27(H27A,
 H27B,H27C)
;
_shelx_shelxl_version_number 2014/7
_olex2_submission_special_instructions 'No special instructions were received'

loop_
_space_group_symop_operation_xyz
'x, y, z'
'-x, y+1/2, -z+1/2'
'-x, -y, -z'
'x, -y-1/2, z-1/2'

loop_
_atom_site_label
_atom_site_type_symbol
_atom_site_fract_x
_atom_site_fract_y
_atom_site_fract_z
_atom_site_U_iso_or_equiv
_atom_site_adp_type
_atom_site_occupancy
_atom_site_site_symmetry_order
_atom_site_calc_flag
_atom_site_refinement_flags_posn
_atom_site_refinement_flags_adp
_atom_site_refinement_flags_occupancy
F1 F 0.89641(16) 0.44383(13) 0.66279(7) 0.0303(5) Uani 1 1 d . . .
F2 F 1.05555(16) 0.33817(15) 0.66863(9) 0.0393(6) Uani 1 1 d . . .
F3 F 0.65588(16) 0.22093(13) 0.63433(8) 0.0332(5) Uani 1 1 d . . .
F4 F 0.8159(2) 0.11305(13) 0.63626(9) 0.0419(6) Uani 1 1 d . . .
F5A F 1.0254(3) 0.1138(2) 0.61398(13) 0.0642(10) Uani 0.85 1 d . U P
F5B F 0.9967(16) 0.0734(13) 0.6558(9) 0.060(5) Uani 0.15 1 d . U P
F6 F 1.1243(2) 0.18841(19) 0.65739(13) 0.0670(9) Uani 1 1 d . U .
F7A F 1.0199(2) 0.1030(2) 0.68699(13) 0.0521(9) Uani 0.85 1 d . U P
F7B F 1.0697(15) 0.1614(12) 0.7072(6) 0.053(4) Uani 0.15 1 d . U P
F8 F 0.35135(17) 0.47576(15) 0.60753(7) 0.0365(5) Uani 1 1 d . . .
F9 F 0.17402(18) 0.5260(2) 0.63884(9) 0.0547(8) Uani 1 1 d . . .
F10 F 0.53124(17) 0.52233(15) 0.75364(8) 0.0365(5) Uani 1 1 d . . .
F11 F 0.35173(19) 0.57107(18) 0.78611(8) 0.0480(7) Uani 1 1 d . . .
F12A F 0.1374(3) 0.5196(3) 0.77121(18) 0.0681(12) Uani 0.7 1 d . U P
F12B F 0.1181(7) 0.6566(6) 0.6958(3) 0.056(2) Uani 0.3 1 d . U P
F13A F 0.1654(4) 0.6499(3) 0.7553(2) 0.0431(11) Uani 0.7 1 d . U P
F13B F 0.0866(12) 0.5339(9) 0.7277(6) 0.072(4) Uani 0.3 1 d . U P
F14A F 0.0719(3) 0.5676(4) 0.70857(19) 0.0651(14) Uani 0.7 1 d . U P
F14B F 0.1642(18) 0.6247(13) 0.7667(8) 0.093(7) Uani 0.3 1 d . U P
F15 F 0.3133(3) 0.6697(2) 0.61453(11) 0.0756(10) Uani 1 1 d D . .
F16 F 0.4783(2) 0.65891(16) 0.59941(10) 0.0557(7) Uani 1 1 d D . .
N1 N 0.6102(2) 0.40587(16) 0.67506(9) 0.0170(5) Uani 1 1 d . . .
N2 N 0.6667(2) 0.45466(17) 0.61152(9) 0.0189(6) Uani 1 1 d . . .
C1 C 0.6839(2) 0.39715(19) 0.64520(11) 0.0172(6) Uani 1 1 d . . .
C2 C 0.5441(2) 0.4716(2) 0.65949(11) 0.0193(7) Uani 1 1 d . . .
C3 C 0.5801(3) 0.5015(2) 0.62018(11) 0.0214(7) Uani 1 1 d . . .
H3 H 0.5507 0.5466 0.6020 0.026 Uiso 1 1 calc R . .
C4 C 0.5999(3) 0.3512(2) 0.71522(11) 0.0199(7) Uani 1 1 d . . .
C5 C 0.4287(3) 0.2863(2) 0.67350(12) 0.0260(7) Uani 1 1 d . . .
H5 H 0.4443 0.3266 0.6486 0.031 Uiso 1 1 calc R . .
C6 C 0.5168(3) 0.2930(2) 0.71303(12) 0.0229(7) Uani 1 1 d . . .
C7 C 0.6735(3) 0.3591(2) 0.75440(11) 0.0243(7) Uani 1 1 d . . .
C8 C 0.7618(3) 0.4232(3) 0.75902(13) 0.0316(8) Uani 1 1 d . . .
H8 H 0.7600 0.4575 0.7302 0.038 Uiso 1 1 calc R . .
C9 C 0.5107(3) 0.2393(2) 0.75072(14) 0.0348(9) Uani 1 1 d . . .
H9 H 0.4559 0.1985 0.7502 0.042 Uiso 1 1 calc R . .
C10 C 0.6622(3) 0.3045(3) 0.79012(13) 0.0341(9) Uani 1 1 d . . .
H10 H 0.7106 0.3079 0.8167 0.041 Uiso 1 1 calc R . .
C11 C 0.3234(3) 0.3104(3) 0.69154(14) 0.0346(9) Uani 1 1 d . . .
H11A H 0.2965 0.2629 0.7086 0.052 Uiso 1 1 calc GR . .
H11B H 0.2725 0.3247 0.6656 0.052 Uiso 1 1 calc GR . .
H11C H 0.3337 0.3591 0.7121 0.052 Uiso 1 1 calc GR . .
C12 C 0.4204(3) 0.1975(3) 0.65314(15) 0.0382(9) Uani 1 1 d . . .
H12A H 0.3924 0.1591 0.6755 0.057 Uiso 1 1 calc GR . .
H12B H 0.4906 0.1784 0.6461 0.057 Uiso 1 1 calc GR . .
H12C H 0.3730 0.1982 0.6248 0.057 Uiso 1 1 calc GR . .
C13 C 0.5831(3) 0.2447(3) 0.78893(13) 0.0355(9) Uani 1 1 d . . .
H13 H 0.5783 0.2074 0.8142 0.043 Uiso 1 1 calc R . .
C14 C 0.7507(3) 0.4819(3) 0.80022(16) 0.0454(11) Uani 1 1 d . . .
H14A H 0.6854 0.5146 0.7950 0.068 Uiso 1 1 calc GR . .
H14B H 0.8113 0.5202 0.8036 0.068 Uiso 1 1 calc GR . .
H14C H 0.7483 0.4483 0.8284 0.068 Uiso 1 1 calc GR . .
C15 C 0.8703(3) 0.3788(3) 0.76682(15) 0.0463(11) Uani 1 1 d . . .
H15A H 0.8730 0.3460 0.7954 0.069 Uiso 1 1 calc GR . .
H15B H 0.9266 0.4211 0.7691 0.069 Uiso 1 1 calc GR . .
H15C H 0.8800 0.3411 0.7409 0.069 Uiso 1 1 calc GR . .
C16 C 0.7146(3) 0.4530(2) 0.56737(11) 0.0216(7) Uani 1 1 d . . .
C17 C 0.7923(3) 0.5128(2) 0.55985(12) 0.0257(7) Uani 1 1 d . . .
C18 C 0.8231(3) 0.5837(2) 0.59286(13) 0.0279(8) Uani 1 1 d . . .
H18 H 0.7988 0.5692 0.6237 0.033 Uiso 1 1 calc R . .
C19 C 0.6751(3) 0.3947(2) 0.53454(12) 0.0294(8) Uani 1 1 d . . .
C20 C 0.8348(3) 0.5089(3) 0.51677(14) 0.0349(9) Uani 1 1 d . . .
H20 H 0.8894 0.5467 0.5101 0.042 Uiso 1 1 calc R . .
C21 C 0.5819(3) 0.3375(3) 0.54148(13) 0.0365(9) Uani 1 1 d . . .
H21 H 0.5728 0.3353 0.5753 0.044 Uiso 1 1 calc R . .
C22 C 0.7196(3) 0.3959(3) 0.49244(13) 0.0367(9) Uani 1 1 d . . .
H22 H 0.6944 0.3575 0.4690 0.044 Uiso 1 1 calc R . .
C23 C 0.7677(3) 0.6651(2) 0.57583(15) 0.0364(9) Uani 1 1 d . . .
H23A H 0.7876 0.6785 0.5448 0.055 Uiso 1 1 calc GR . .
H23B H 0.7892 0.7113 0.5969 0.055 Uiso 1 1 calc GR . .
H23C H 0.6910 0.6575 0.5749 0.055 Uiso 1 1 calc GR . .
C24 C 0.7979(3) 0.4504(3) 0.48397(13) 0.0411(10) Uani 1 1 d . . .
H24 H 0.8279 0.4485 0.4552 0.049 Uiso 1 1 calc R . .
C25 C 0.9442(3) 0.5974(3) 0.59846(15) 0.0378(9) Uani 1 1 d . . .
H25A H 0.9796 0.5436 0.6055 0.057 Uiso 1 1 calc GR . .
H25B H 0.9619 0.6371 0.6237 0.057 Uiso 1 1 calc GR . .
H25C H 0.9677 0.6203 0.5698 0.057 Uiso 1 1 calc GR . .
C26 C 0.4812(4) 0.3741(4) 0.51729(17) 0.0539(13) Uani 1 1 d . . .
H26A H 0.4739 0.4330 0.5265 0.081 Uiso 1 1 calc GR . .
H26B H 0.4201 0.3419 0.5260 0.081 Uiso 1 1 calc GR . .
H26C H 0.4848 0.3710 0.4838 0.081 Uiso 1 1 calc GR . .
C27 C 0.6007(5) 0.2467(3) 0.52498(19) 0.0625(15) Uani 1 1 d . . .
H27A H 0.6153 0.2476 0.4924 0.094 Uiso 1 1 calc GR . .
H27B H 0.5377 0.2126 0.5286 0.094 Uiso 1 1 calc GR . .
H27C H 0.6612 0.2223 0.5435 0.094 Uiso 1 1 calc GR . .
C28 C 0.4476(3) 0.4977(2) 0.67937(12) 0.0247(7) Uani 1 1 d . . .
C29 C 0.4428(3) 0.5224(2) 0.72487(13) 0.0284(8) Uani 1 1 d . . .
C30 C 0.3498(3) 0.5475(3) 0.74196(14) 0.0368(9) Uani 1 1 d . . .
C31 C 0.3542(3) 0.5008(2) 0.65146(13) 0.0299(8) Uani 1 1 d . . .
C32 C 0.2568(3) 0.5506(3) 0.71353(16) 0.0407(10) Uani 1 1 d . . .
C33 C 0.2611(3) 0.5269(3) 0.66797(15) 0.0375(10) Uani 1 1 d . . .
C34 C 0.1551(4) 0.5760(4) 0.7332(2) 0.0626(16) Uani 1 1 d . . .
C35 C 0.7722(3) 0.3356(2) 0.64776(11) 0.0206(7) Uani 1 1 d . . .
C36 C 0.7549(3) 0.2507(2) 0.64170(12) 0.0243(7) Uani 1 1 d . . .
C37 C 0.8762(3) 0.3625(2) 0.65552(11) 0.0238(7) Uani 1 1 d . . .
C38 C 0.9588(3) 0.3062(2) 0.65798(12) 0.0290(8) Uani 1 1 d . . .
C39 C 0.9424(3) 0.2214(3) 0.65165(13) 0.0315(8) Uani 1 1 d . . .
C40 C 0.8381(3) 0.1941(2) 0.64328(13) 0.0294(8) Uani 1 1 d . . .
C41 C 1.0299(3) 0.1572(3) 0.65413(17) 0.0428(10) Uani 1 1 d . . .
H15 H 0.3950(13) 0.672(3) 0.6038(15) 0.037(11) Uiso 1 1 d D . .

loop_
_atom_site_aniso_label
_atom_site_aniso_U_11
_atom_site_aniso_U_22
_atom_site_aniso_U_33
_atom_site_aniso_U_23
_atom_site_aniso_U_13
_atom_site_aniso_U_12
F1 0.0266(10) 0.0249(11) 0.0388(12) 0.0052(9) -0.0017(9) -0.0032(8)
F2 0.0191(10) 0.0487(14) 0.0502(14) 0.0065(11) 0.0024(9) 0.0003(9)
F3 0.0319(11) 0.0231(10) 0.0441(13) -0.0010(9) 0.0004(9) -0.0031(9)
F4 0.0547(15) 0.0207(11) 0.0506(15) -0.0007(10) 0.0062(11) 0.0074(10)
F5A 0.072(2) 0.060(2) 0.063(2) -0.0120(17) 0.0157(17) 0.0358(17)
F5B 0.060(7) 0.054(7) 0.068(7) -0.006(6) 0.007(6) 0.011(6)
F6 0.0377(14) 0.0562(17) 0.111(2) 0.0271(17) 0.0256(15) 0.0160(12)
F7A 0.0443(17) 0.0513(19) 0.063(2) 0.0344(17) 0.0189(15) 0.0207(15)
F7B 0.059(7) 0.051(6) 0.049(6) 0.013(5) -0.004(5) 0.011(6)
F8 0.0291(11) 0.0512(14) 0.0278(11) -0.0094(10) -0.0057(9) 0.0090(10)
F9 0.0240(11) 0.094(2) 0.0444(15) -0.0258(14) -0.0087(10) 0.0145(12)
F10 0.0288(11) 0.0485(14) 0.0309(12) -0.0076(10) -0.0056(9) 0.0064(10)
F11 0.0379(13) 0.0741(18) 0.0322(13) -0.0211(12) 0.0035(10) 0.0066(12)
F12A 0.059(2) 0.069(3) 0.081(3) 0.008(2) 0.039(2) 0.008(2)
F12B 0.045(4) 0.072(5) 0.053(4) -0.022(4) 0.007(3) 0.024(4)
F13A 0.040(2) 0.038(2) 0.055(3) -0.009(2) 0.0210(19) 0.0108(18)
F13B 0.060(6) 0.075(6) 0.083(6) 0.004(5) 0.020(5) -0.008(5)
F14A 0.031(2) 0.104(4) 0.060(3) -0.026(3) 0.004(2) 0.016(2)
F14B 0.085(8) 0.101(9) 0.095(9) -0.007(6) 0.012(6) 0.008(6)
F15 0.066(2) 0.105(3) 0.0544(19) -0.0293(18) -0.0042(15) 0.0140(18)
F16 0.0730(19) 0.0317(13) 0.0612(18) -0.0018(12) -0.0019(14) 0.0015(12)
N1 0.0169(12) 0.0183(13) 0.0155(13) 0.0014(10) -0.0006(10) -0.0013(10)
N2 0.0199(13) 0.0219(13) 0.0154(13) 0.0003(11) 0.0036(10) -0.0007(11)
C1 0.0169(14) 0.0179(15) 0.0164(15) -0.0022(12) -0.0021(12) -0.0030(12)
C2 0.0171(15) 0.0209(16) 0.0191(16) 0.0018(12) -0.0029(12) -0.0019(12)
C3 0.0232(16) 0.0185(15) 0.0214(16) 0.0028(13) -0.0052(13) 0.0015(13)
C4 0.0252(16) 0.0210(16) 0.0138(15) 0.0022(12) 0.0030(12) 0.0040(13)
C5 0.0244(17) 0.0324(19) 0.0210(17) 0.0019(14) 0.0008(13) -0.0056(14)
C6 0.0223(16) 0.0259(17) 0.0206(16) 0.0036(13) 0.0021(13) 0.0006(13)
C7 0.0217(16) 0.0336(19) 0.0172(16) 0.0008(14) -0.0005(13) 0.0048(14)
C8 0.0291(19) 0.042(2) 0.0222(18) -0.0019(16) -0.0050(14) -0.0065(16)
C9 0.037(2) 0.030(2) 0.038(2) 0.0137(17) 0.0029(16) -0.0059(16)
C10 0.036(2) 0.045(2) 0.0199(18) 0.0013(16) -0.0027(15) 0.0058(17)
C11 0.0222(18) 0.044(2) 0.038(2) 0.0052(18) 0.0020(15) -0.0046(16)
C12 0.031(2) 0.035(2) 0.047(2) -0.0045(18) -0.0034(17) -0.0101(17)
C13 0.046(2) 0.039(2) 0.0211(18) 0.0130(16) 0.0015(16) -0.0010(18)
C14 0.039(2) 0.053(3) 0.041(2) -0.009(2) -0.0134(19) -0.004(2)
C15 0.0246(19) 0.081(3) 0.032(2) 0.009(2) -0.0073(16) -0.003(2)
C16 0.0256(16) 0.0260(17) 0.0132(15) 0.0066(13) 0.0014(12) 0.0013(13)
C17 0.0234(16) 0.0314(19) 0.0223(17) 0.0077(14) 0.0019(13) -0.0017(14)
C18 0.0259(17) 0.0291(19) 0.0285(19) 0.0076(15) 0.0014(14) -0.0052(14)
C19 0.0348(19) 0.0333(19) 0.0189(17) -0.0006(14) -0.0052(14) 0.0007(16)
C20 0.033(2) 0.041(2) 0.032(2) 0.0108(17) 0.0104(16) -0.0055(17)
C21 0.047(2) 0.039(2) 0.0223(19) -0.0011(16) -0.0024(16) -0.0171(18)
C22 0.046(2) 0.046(2) 0.0174(18) -0.0026(16) 0.0002(16) -0.0010(19)
C23 0.040(2) 0.030(2) 0.040(2) 0.0066(17) 0.0019(17) -0.0022(16)
C24 0.047(2) 0.060(3) 0.0171(18) 0.0027(18) 0.0058(16) 0.002(2)
C25 0.035(2) 0.040(2) 0.038(2) 0.0072(18) 0.0014(17) -0.0095(17)
C26 0.042(2) 0.074(3) 0.043(3) 0.009(2) -0.008(2) -0.019(2)
C27 0.101(4) 0.037(2) 0.049(3) -0.013(2) 0.007(3) -0.026(3)
C28 0.0247(17) 0.0227(17) 0.0265(18) 0.0001(14) 0.0008(14) 0.0004(13)
C29 0.0247(17) 0.034(2) 0.0255(18) -0.0031(15) -0.0036(14) 0.0010(15)
C30 0.032(2) 0.046(2) 0.032(2) -0.0143(18) 0.0023(16) 0.0038(17)
C31 0.0296(19) 0.0334(19) 0.0261(19) -0.0087(15) -0.0014(15) 0.0018(15)
C32 0.028(2) 0.047(2) 0.047(2) -0.020(2) -0.0011(17) 0.0049(17)
C33 0.0211(18) 0.044(2) 0.046(2) -0.0137(19) -0.0059(16) 0.0096(16)
C34 0.031(2) 0.091(4) 0.066(3) -0.046(3) 0.002(2) -0.003(3)
C35 0.0228(16) 0.0209(16) 0.0182(16) 0.0042(12) 0.0032(12) 0.0005(13)
C36 0.0229(16) 0.0277(18) 0.0227(17) 0.0013(14) 0.0042(13) -0.0032(14)
C37 0.0245(17) 0.0265(18) 0.0199(16) 0.0049(13) -0.0012(13) 0.0019(14)
C38 0.0240(17) 0.039(2) 0.0249(18) 0.0061(15) 0.0040(14) 0.0054(15)
C39 0.0266(18) 0.039(2) 0.0295(19) 0.0095(16) 0.0059(15) 0.0089(16)
C40 0.038(2) 0.0259(18) 0.0249(18) 0.0017(14) 0.0061(15) 0.0063(15)
C41 0.040(2) 0.036(2) 0.054(3) 0.014(2) 0.0078(19) 0.0085(18)

loop_
_atom_type_symbol
_atom_type_description
_atom_type_scat_dispersion_real
_atom_type_scat_dispersion_imag
_atom_type_scat_source
C C 0.0033 0.0016 'International Tables Vol C Tables 4.2.6.8 and 6.1.1.4'
H H 0.0000 0.0000 'International Tables Vol C Tables 4.2.6.8 and 6.1.1.4'
F F 0.0171 0.0103 'International Tables Vol C Tables 4.2.6.8 and 6.1.1.4'
N N 0.0061 0.0033 'International Tables Vol C Tables 4.2.6.8 and 6.1.1.4'

loop_
_geom_angle_atom_site_label_1
_geom_angle_atom_site_label_2
_geom_angle_atom_site_label_3
_geom_angle
C41 F5A F5B 59.7(9)
F7A F5B F5A 117.3(18)
F7A F5B C41 62.5(12)
C41 F5B F5A 56.7(9)
C41 F6 F7B 61.8(7)
F5B F7A F7B 147.6(16)
F5B F7A C41 72.3(13)
F7B F7A C41 77.1(9)
F7A F7B F6 90.7(11)
F7A F7B C41 53.1(8)
C41 F7B F6 45.9(5)
F13B F12A F14B 81.5(10)
F13B F12A C34 45.3(6)
C34 F12A F14B 45.4(8)
F14A F12B C34 43.6(4)
F14B F13A C34 68(3)
F14A F13B F12A 145.4(18)
F14A F13B C34 80.0(13)
C34 F13B F12A 70.5(10)
F13B F14A F12B 134.7(14)
F13B F14A C34 61.3(12)
C34 F14A F12B 73.9(6)
F13A F14B F12A 144(4)
F13A F14B C34 89(3)
C34 F14B F12A 56.4(9)
C1 N1 C2 107.6(3)
C1 N1 C4 124.7(3)
C2 N1 C4 127.6(3)
C1 N2 C3 108.6(3)
C1 N2 C16 124.9(3)
C3 N2 C16 124.7(3)
N1 C1 N2 108.9(3)
N1 C1 C35 127.0(3)
N2 C1 C35 124.1(3)
N1 C2 C28 126.0(3)
C3 C2 N1 107.6(3)
C3 C2 C28 126.1(3)
N2 C3 H3 126.3
C2 C3 N2 107.4(3)
C2 C3 H3 126.3
C6 C4 N1 118.1(3)
C6 C4 C7 122.6(3)
C7 C4 N1 119.3(3)
C6 C5 H5 108.7
C11 C5 H5 108.7
C11 C5 C6 109.2(3)
C11 C5 C12 109.4(3)
C12 C5 H5 108.7
C12 C5 C6 112.0(3)
C4 C6 C5 125.3(3)
C9 C6 C4 117.3(3)
C9 C6 C5 117.4(3)
C4 C7 C8 124.4(3)
C10 C7 C4 116.7(3)
C10 C7 C8 118.9(3)
C7 C8 H8 109.2
C7 C8 C14 111.3(3)
C7 C8 C15 110.5(3)
C14 C8 H8 109.2
C14 C8 C15 107.5(3)
C15 C8 H8 109.2
C6 C9 H9 119.5
C13 C9 C6 121.1(4)
C13 C9 H9 119.5
C7 C10 H10 118.7
C7 C10 C13 122.6(3)
C13 C10 H10 118.7
C5 C11 H11A 109.5
C5 C11 H11B 109.5
C5 C11 H11C 109.5
H11A C11 H11B 109.5
H11A C11 H11C 109.5
H11B C11 H11C 109.5
C5 C12 H12A 109.5
C5 C12 H12B 109.5
C5 C12 H12C 109.5
H12A C12 H12B 109.5
H12A C12 H12C 109.5
H12B C12 H12C 109.5
C9 C13 H13 120.1
C10 C13 C9 119.7(3)
C10 C13 H13 120.1
C8 C14 H14A 109.5
C8 C14 H14B 109.5
C8 C14 H14C 109.5
H14A C14 H14B 109.5
H14A C14 H14C 109.5
H14B C14 H14C 109.5
C8 C15 H15A 109.5
C8 C15 H15B 109.5
C8 C15 H15C 109.5
H15A C15 H15B 109.5
H15A C15 H15C 109.5
H15B C15 H15C 109.5
C17 C16 N2 118.3(3)
C19 C16 N2 117.4(3)
C19 C16 C17 124.2(3)
C16 C17 C18 123.7(3)
C16 C17 C20 115.9(3)
C20 C17 C18 120.1(3)
C17 C18 H18 108.4
C17 C18 C23 109.6(3)
C17 C18 C25 112.0(3)
C23 C18 H18 108.4
C23 C18 C25 109.8(3)
C25 C18 H18 108.4
C16 C19 C21 123.1(3)
C22 C19 C16 116.4(4)
C22 C19 C21 120.2(3)
C17 C20 H20 119.6
C24 C20 C17 120.7(4)
C24 C20 H20 119.6
C19 C21 H21 107.9
C19 C21 C26 110.1(3)
C19 C21 C27 112.0(4)
C26 C21 H21 107.9
C26 C21 C27 111.0(4)
C27 C21 H21 107.9
C19 C22 H22 119.1
C24 C22 C19 121.8(4)
C24 C22 H22 119.1
C18 C23 H23A 109.5
C18 C23 H23B 109.5
C18 C23 H23C 109.5
H23A C23 H23B 109.5
H23A C23 H23C 109.5
H23B C23 H23C 109.5
C20 C24 H24 119.5
C22 C24 C20 120.9(4)
C22 C24 H24 119.5
C18 C25 H25A 109.5
C18 C25 H25B 109.5
C18 C25 H25C 109.5
H25A C25 H25B 109.5
H25A C25 H25C 109.5
H25B C25 H25C 109.5
C21 C26 H26A 109.5
C21 C26 H26B 109.5
C21 C26 H26C 109.5
H26A C26 H26B 109.5
H26A C26 H26C 109.5
H26B C26 H26C 109.5
C21 C27 H27A 109.5
C21 C27 H27B 109.5
C21 C27 H27C 109.5
H27A C27 H27B 109.5
H27A C27 H27C 109.5
H27B C27 H27C 109.5
C29 C28 C2 124.3(3)
C31 C28 C2 119.1(3)
C31 C28 C29 116.6(3)
F10 C29 C28 119.6(3)
F10 C29 C30 118.2(3)
C30 C29 C28 122.2(3)
F11 C30 C29 118.7(3)
F11 C30 C32 120.7(3)
C29 C30 C32 120.6(4)
F8 C31 C28 120.3(3)
F8 C31 C33 117.9(3)
C33 C31 C28 121.7(3)
C30 C32 C34 119.8(4)
C33 C32 C30 117.5(4)
C33 C32 C34 122.6(4)
F9 C33 C31 117.7(4)
F9 C33 C32 120.9(3)
C31 C33 C32 121.4(3)
F12A C34 F12B 152.6(5)
F12A C34 C32 108.3(5)
F13A C34 F12A 100.9(5)
F13A C34 F12B 70.2(5)
F13A C34 C32 111.3(4)
F13B C34 F12A 64.2(10)
F13B C34 F12B 101.0(10)
F13B C34 F13A 130.4(9)
F13B C34 F14A 38.7(7)
F13B C34 F14B 120.9(14)
F13B C34 C32 118.3(9)
F14A C34 F12A 101.3(6)
F14A C34 F12B 62.5(5)
F14A C34 F13A 114.8(6)
F14A C34 F14B 122.9(12)
F14A C34 C32 118.0(5)
F14B C34 F12A 78.2(10)
F14B C34 F12B 92.1(11)
F14B C34 F13A 23.0(10)
F14B C34 C32 115.9(11)
C32 C34 F12B 99.0(5)
C36 C35 C1 121.8(3)
C36 C35 C37 117.5(3)
C37 C35 C1 120.7(3)
F3 C36 C35 120.2(3)
F3 C36 C40 118.6(3)
C35 C36 C40 121.2(3)
F1 C37 C35 119.5(3)
F1 C37 C38 119.1(3)
C38 C37 C35 121.3(3)
F2 C38 C37 116.4(3)
F2 C38 C39 121.9(3)
C39 C38 C37 121.6(3)
C38 C39 C40 117.4(3)
C38 C39 C41 123.7(4)
C40 C39 C41 118.9(4)
F4 C40 C36 118.1(3)
F4 C40 C39 120.9(3)
C36 C40 C39 121.0(3)
F5A C41 F5B 63.5(10)
F5A C41 F7B 148.1(8)
F5A C41 C39 109.0(4)
F5B C41 F7B 94.5(13)
F5B C41 C39 114.9(9)
F6 C41 F5A 103.3(4)
F6 C41 F5B 130.0(9)
F6 C41 F7A 110.3(4)
F6 C41 F7B 72.2(8)
F6 C41 C39 114.9(4)
F7A C41 F5A 107.3(4)
F7A C41 F5B 45.2(10)
F7A C41 F7B 49.8(7)
F7A C41 C39 111.5(4)
C39 C41 F7B 101.1(7)

loop_
_geom_bond_atom_site_label_1
_geom_bond_atom_site_label_2
_geom_bond_distance
F1 C37 1.331(4)
F2 C38 1.342(4)
F3 C36 1.344(4)
F4 C40 1.331(4)
F5A F5B 1.45(2)
F5A C41 1.354(6)
F5B F7A 1.04(2)
F5B C41 1.40(2)
F6 F7B 1.71(2)
F6 C41 1.293(5)
F7A F7B 1.24(2)
F7A C41 1.302(5)
F7B C41 1.587(19)
F8 C31 1.337(4)
F9 C33 1.336(4)
F10 C29 1.344(4)
F11 C30 1.337(5)
F12A F13B 1.391(17)
F12A F14B 1.71(2)
F12A C34 1.456(8)
F12B F14A 1.587(13)
F12B C34 1.720(13)
F13A F14B 0.52(2)
F13A C34 1.340(8)
F13B F14A 0.784(13)
F13B C34 1.098(15)
F14A C34 1.233(7)
F14B C34 1.24(2)
F15 H15 1.110(12)
F16 H15 1.096(12)
N1 C1 1.336(4)
N1 C2 1.391(4)
N1 C4 1.471(4)
N2 C1 1.344(4)
N2 C3 1.368(4)
N2 C16 1.468(4)
C1 C35 1.485(4)
C2 C3 1.353(5)
C2 C28 1.460(5)
C3 H3 0.9500
C4 C6 1.401(5)
C4 C7 1.419(5)
C5 H5 1.0000
C5 C6 1.540(5)
C5 C11 1.525(5)
C5 C12 1.530(5)
C6 C9 1.396(5)
C7 C8 1.513(5)
C7 C10 1.371(5)
C8 H8 1.0000
C8 C14 1.535(6)
C8 C15 1.549(6)
C9 H9 0.9500
C9 C13 1.385(6)
C10 H10 0.9500
C10 C13 1.381(6)
C11 H11A 0.9800
C11 H11B 0.9800
C11 H11C 0.9800
C12 H12A 0.9800
C12 H12B 0.9800
C12 H12C 0.9800
C13 H13 0.9500
C14 H14A 0.9800
C14 H14B 0.9800
C14 H14C 0.9800
C15 H15A 0.9800
C15 H15B 0.9800
C15 H15C 0.9800
C16 C17 1.401(5)
C16 C19 1.394(5)
C17 C18 1.510(5)
C17 C20 1.407(5)
C18 H18 1.0000
C18 C23 1.535(5)
C18 C25 1.549(5)
C19 C21 1.520(5)
C19 C22 1.392(5)
C20 H20 0.9500
C20 C24 1.385(6)
C21 H21 1.0000
C21 C26 1.523(6)
C21 C27 1.545(7)
C22 H22 0.9500
C22 C24 1.358(6)
C23 H23A 0.9800
C23 H23B 0.9800
C23 H23C 0.9800
C24 H24 0.9500
C25 H25A 0.9800
C25 H25B 0.9800
C25 H25C 0.9800
C26 H26A 0.9800
C26 H26B 0.9800
C26 H26C 0.9800
C27 H27A 0.9800
C27 H27B 0.9800
C27 H27C 0.9800
C28 C29 1.387(5)
C28 C31 1.381(5)
C29 C30 1.379(5)
C30 C32 1.385(6)
C31 C33 1.377(5)
C32 C33 1.384(6)
C32 C34 1.510(6)
C35 C36 1.376(5)
C35 C37 1.389(5)
C36 C40 1.386(5)
C37 C38 1.376(5)
C38 C39 1.373(6)
C39 C40 1.395(5)
C39 C41 1.507(5)

loop_
_smtbx_masks_void_nr
_smtbx_masks_void_average_x
_smtbx_masks_void_average_y
_smtbx_masks_void_average_z
_smtbx_masks_void_volume
_smtbx_masks_void_count_electrons
1 -0.853 0.500 0.000 1223.1 316.9
2 -0.601 0.000 0.500 1223.1 316.9
